data_2203127
loop_
_publ_author_name
'H\"okelek, Tuncer'
'Uluda\(g, Nesimi'
'Pat\?ir, S\"uleyman'

_publ_section_title
<i>N</i>-(2-Benzyloxyethyl)-4,7-dimethyl-6-(1,3-dithiolan-2-yl)-1,2,3,4,5,6-hexahydro-1,5-methano-2-azocino[4,3-<i>b</i>]indol-2-one
_journal_issue 1
_journal_name_full 'Acta Crystallographica Section E'
_journal_page_first o25
_journal_page_last o27
_journal_paper_doi 10.1107/S1600536803027041
_journal_volume 60
_journal_year 2004
_chemical_formula_iupac 'C27 H30 N2 O2 S2'
_chemical_formula_moiety 'C27 H30 N2 O2 S2'
_chemical_formula_sum 'C27 H30 N2 O2 S2'
_chemical_formula_weight 478.65
_chemical_name_systematic
;
N-(2-Benzyloxyethyl)-4,7-dimethyl-6-(1,3-dithiolan-2-yl)-1,2,3,4,5,6-
hexahydro-1,5-methano-2-azocino[4,3-b]indol-2-one
;
_space_group_IT_number 19
_symmetry_cell_setting orthorhombic
_symmetry_space_group_name_Hall 'P 2ac 2ab'
_symmetry_space_group_name_H-M 'P 21 21 21'
_atom_sites_solution_hydrogens geom
_atom_sites_solution_primary direct
_atom_sites_solution_secondary difmap
_audit_creation_method SHELXL-97
_cell_angle_alpha 90.00
_cell_angle_beta 90.00
_cell_angle_gamma 90.00
_cell_formula_units_Z 4
_cell_length_a 7.8787(10)
_cell_length_b 12.446(2)
_cell_length_c 24.501(3)
_cell_measurement_reflns_used 25
_cell_measurement_temperature 293(2)
_cell_measurement_theta_max 18
_cell_measurement_theta_min 10
_cell_volume 2402.5(6)
_computing_cell_refinement 'CAD-4 EXPRESS'
_computing_data_collection 'CAD-4 EXPRESS (Enraf Nonius, 1994)'
_computing_data_reduction 'XCAD4 (Harms & Wocadlo, 1995)'
_computing_molecular_graphics 'ORTEP-3 for Windows (Farrugia, 1997)'
_computing_publication_material 'WinGX (Farrugia, 1999)'
_computing_structure_refinement 'SHELXL97 (Sheldrick, 1997)'
_computing_structure_solution 'SHELXS97 (Sheldrick, 1997)'
_diffrn_ambient_temperature 293(2)
_diffrn_measured_fraction_theta_full 1.000
_diffrn_measured_fraction_theta_max 1.000
_diffrn_measurement_device_type 'Enraf-Nonius CAD-4'
_diffrn_measurement_method 'non-profiled \w'
_diffrn_radiation_monochromator graphite
_diffrn_radiation_source 'fine-focus sealed tube'
_diffrn_radiation_type MoK\a
_diffrn_radiation_wavelength 0.71073
_diffrn_reflns_av_R_equivalents 0.0000
_diffrn_reflns_av_sigmaI/netI 0.1201
_diffrn_reflns_limit_h_max 9
_diffrn_reflns_limit_h_min 0
_diffrn_reflns_limit_k_max 15
_diffrn_reflns_limit_k_min 0
_diffrn_reflns_limit_l_max 0
_diffrn_reflns_limit_l_min -30
_diffrn_reflns_number 2790
_diffrn_reflns_theta_full 26.29
_diffrn_reflns_theta_max 26.29
_diffrn_reflns_theta_min 2.33
_diffrn_standards_decay_% 1
_diffrn_standards_interval_time 120
_diffrn_standards_number 3
_exptl_absorpt_coefficient_mu 0.249
_exptl_absorpt_correction_type none
_exptl_crystal_colour colourless
_exptl_crystal_density_diffrn 1.323
_exptl_crystal_density_method 'not measured'
_exptl_crystal_description block
_exptl_crystal_F_000 1016
_exptl_crystal_size_max 0.35
_exptl_crystal_size_mid 0.25
_exptl_crystal_size_min 0.15
_refine_diff_density_max 0.276
_refine_diff_density_min -0.282
_refine_ls_extinction_method none
_refine_ls_goodness_of_fit_ref 1.028
_refine_ls_hydrogen_treatment constr
_refine_ls_matrix_type full
_refine_ls_number_parameters 292
_refine_ls_number_reflns 2543
_refine_ls_number_restraints 0
_refine_ls_restrained_S_all 1.028
_refine_ls_R_factor_all 0.1603
_refine_ls_R_factor_gt 0.0556
_refine_ls_shift/su_max 0.000
_refine_ls_shift/su_mean 0.000
_refine_ls_structure_factor_coef Fsqd
_refine_ls_weighting_details 'calc w = 1/[\s^2^(Fo^2^)+(0.0741P)^2^] where P = (Fo^2^+2Fc^2^)/3'
_refine_ls_weighting_scheme calc
_refine_ls_wR_factor_gt 0.1236
_refine_ls_wR_factor_ref 0.1549
_reflns_number_gt 1470
_reflns_number_total 2790
_reflns_threshold_expression I>2\s(I)
_cod_data_source_file wn6198.cif
_cod_data_source_block I
_cod_database_code 2203127
_cod_database_fobs_code 2203127

loop_
_symmetry_equiv_pos_as_xyz
'x, y, z'
'-x+1/2, -y, z+1/2'
'x+1/2, -y+1/2, -z'
'-x, y+1/2, -z+1/2'

loop_
_atom_site_label
_atom_site_fract_x
_atom_site_fract_y
_atom_site_fract_z
_atom_site_U_iso_or_equiv
_atom_site_adp_type
_atom_site_calc_flag
_atom_site_refinement_flags
_atom_site_occupancy
_atom_site_type_symbol
C25 0.4252(7) 0.4225(8) 0.2804(3) 0.089 Uani d . 1 C
H25A 0.3846 0.3591 0.2986 0.134 Uiso calc R 1 H
H25B 0.3932 0.4848 0.3011 0.134 Uiso calc R 1 H
H25C 0.5466 0.4194 0.2775 0.134 Uiso calc R 1 H
S1 0.2318(3) 0.13937(7) 0.14345(8) 0.0521(5) Uani d . 1 S
S2 0.0184(2) 0.30238(7) 0.19866(8) 0.0535(6) Uani d . 1 S
N2 0.4933(7) 0.5224(4) 0.1488(2) 0.0398(13) Uani d . 1 N
O1 0.3955(7) 0.6168(4) 0.2196(2) 0.0636(15) Uani d . 1 O
C3 0.4151(7) 0.5297(6) 0.1972(3) 0.0446(17) Uani d . 1 C
C1 0.5100(6) 0.4206(5) 0.1191(3) 0.0382(16) Uani d . 1 C
H1 0.6096 0.4240 0.0953 0.046 Uiso calc R 1 H
N7 0.0963(6) 0.3344(5) 0.0636(2) 0.0427(15) Uani d . 1 N
C6A 0.2188(5) 0.3402(5) 0.1044(2) 0.0334(15) Uani d . 1 C
C11A 0.3165(6) 0.4302(5) 0.0311(3) 0.0370(16) Uani d . 1 C
O2 0.8335(6) 0.5781(4) 0.1151(2) 0.0638(15) Uani d . 1 O
C7A 0.1521(5) 0.3899(5) 0.0188(3) 0.0401(17) Uani d . 1 C
C5 0.3689(5) 0.3221(5) 0.1942(3) 0.0415(17) Uani d . 1 C
H5 0.3881 0.2666 0.2219 0.050 Uiso calc R 1 H
C11B 0.3523(6) 0.3984(5) 0.0848(3) 0.0340(15) Uani d . 1 C
C6 0.2169(5) 0.2843(5) 0.1581(3) 0.0376(16) Uani d . 1 C
C21 1.2663(5) 0.8507(6) 0.0552(5) 0.079(3) Uani d . 1 C
H21 1.3247 0.9063 0.0381 0.095 Uiso calc R 1 H
C18 1.0890(5) 0.6877(6) 0.1054(3) 0.0454(18) Uani d . 1 C
C8 0.0746(5) 0.4049(6) -0.0316(3) 0.0500(19) Uani d . 1 C
H8 -0.0318 0.3761 -0.0391 0.060 Uiso calc R 1 H
C12 0.5314(5) 0.3291(5) 0.1591(3) 0.0435(17) Uani d . 1 C
H12A 0.6292 0.3419 0.1822 0.052 Uiso calc R 1 H
H12B 0.5488 0.2622 0.1396 0.052 Uiso calc R 1 H
C15 0.5433(5) 0.6217(5) 0.1209(3) 0.0426(17) Uani d . 1 C
H15A 0.4640 0.6783 0.1304 0.051 Uiso calc R 1 H
H15B 0.5366 0.6106 0.0817 0.051 Uiso calc R 1 H
C20 1.2361(6) 0.8553(7) 0.1082(4) 0.070(2) Uani d . 1 C
H20 1.2763 0.9133 0.1283 0.084 Uiso calc R 1 H
C16 0.7206(5) 0.6573(5) 0.1355(3) 0.0490(19) Uani d . 1 C
H16A 0.7452 0.7266 0.1191 0.059 Uiso calc R 1 H
H16B 0.7323 0.6638 0.1748 0.059 Uiso calc R 1 H
C19 1.1459(5) 0.7754(6) 0.1340(3) 0.057(2) Uani d . 1 C
H19 1.1232 0.7809 0.1711 0.068 Uiso calc R 1 H
C4 0.3485(5) 0.4289(6) 0.2241(3) 0.0459(18) Uani d . 1 C
H4 0.2263 0.4397 0.2292 0.055 Uiso calc R 1 H
C23 1.1234(5) 0.6832(6) 0.0504(4) 0.058(2) Uani d . 1 C
H23 1.0863 0.6248 0.0299 0.069 Uiso calc R 1 H
C17 1.0064(5) 0.5956(6) 0.1336(4) 0.075(3) Uani d . 1 C
H17A 1.0724 0.5311 0.1271 0.090 Uiso calc R 1 H
H17B 1.0057 0.6090 0.1726 0.090 Uiso calc R 1 H
C11 0.4008(5) 0.4895(6) -0.0098(3) 0.052(2) Uani d . 1 C
H11 0.5085 0.5172 -0.0032 0.063 Uiso calc R 1 H
C22 1.2122(5) 0.7648(5) 0.0256(4) 0.069(2) Uani d . 1 C
H22 1.2354 0.7612 -0.0116 0.083 Uiso calc R 1 H
C9 0.1605(5) 0.4632(7) -0.0695(3) 0.069(2) Uani d . 1 C
H9 0.1100 0.4753 -0.1033 0.082 Uiso calc R 1 H
C10 0.3235(5) 0.5064(6) -0.0596(3) 0.063(2) Uani d . 1 C
H10 0.3784 0.5460 -0.0866 0.076 Uiso calc R 1 H
C24 -0.0714(6) 0.2839(6) 0.0667(3) 0.057(2) Uani d . 1 C
H24A -0.0854 0.2511 0.1019 0.085 Uiso calc R 1 H
H24B -0.0810 0.2301 0.0388 0.085 Uiso calc R 1 H
H24C -0.1576 0.3375 0.0615 0.085 Uiso calc R 1 H
C13 -0.0572(5) 0.1665(6) 0.1990(3) 0.063(2) Uani d . 1 C
H13A -0.1253 0.1533 0.2313 0.075 Uiso calc R 1 H
H13B -0.1266 0.1530 0.1671 0.075 Uiso calc R 1 H
C14 0.0971(5) 0.0944(6) 0.1988(3) 0.071(3) Uani d . 1 C
H14A 0.0637 0.0202 0.1932 0.085 Uiso calc R 1 H
H14B 0.1569 0.0996 0.2333 0.085 Uiso calc R 1 H

loop_
_atom_site_aniso_label
_atom_site_aniso_U_11
_atom_site_aniso_U_22
_atom_site_aniso_U_33
_atom_site_aniso_U_12
_atom_site_aniso_U_13
_atom_site_aniso_U_23
C25 0.103 0.096 0.069 -0.031 -0.025 0.001
S1 0.0547(12) 0.0404(10) 0.0611(12) -0.0012(10) 0.0144(11) -0.0017(9)
S2 0.0354(10) 0.0622(12) 0.0629(12) -0.0050(10) 0.0183(10) -0.0057(11)
N2 0.026(3) 0.041(3) 0.052(3) 0.000(3) 0.000(3) -0.004(3)
O1 0.065(4) 0.058(3) 0.069(4) -0.001(3) 0.011(3) -0.016(3)
C3 0.034(4) 0.052(5) 0.048(4) -0.001(4) 0.000(4) -0.007(4)
C1 0.014(3) 0.050(4) 0.050(4) 0.007(3) 0.000(3) -0.004(4)
N7 0.023(3) 0.053(4) 0.052(4) 0.001(3) -0.008(3) -0.007(3)
C6A 0.031(3) 0.037(4) 0.033(3) 0.006(3) 0.009(3) -0.003(3)
C11A 0.029(4) 0.035(4) 0.047(4) 0.000(3) 0.010(3) -0.001(3)
O2 0.033(3) 0.051(3) 0.108(4) -0.003(3) 0.007(3) -0.007(3)
C7A 0.037(4) 0.042(4) 0.041(4) 0.000(4) 0.007(4) -0.004(3)
C5 0.031(3) 0.048(4) 0.045(4) 0.002(3) -0.002(3) 0.001(4)
C11B 0.026(3) 0.038(4) 0.038(4) 0.000(3) 0.003(3) 0.000(3)
C6 0.028(3) 0.039(4) 0.045(4) -0.007(3) 0.006(3) -0.002(3)
C21 0.043(5) 0.061(6) 0.132(9) -0.006(5) 0.009(6) 0.029(7)
C18 0.022(3) 0.043(4) 0.070(5) 0.002(3) -0.001(4) 0.000(4)
C8 0.044(4) 0.059(5) 0.047(5) 0.005(4) -0.007(4) 0.002(4)
C12 0.024(3) 0.048(4) 0.058(4) 0.004(3) -0.001(3) -0.005(4)
C15 0.028(3) 0.049(4) 0.051(4) 0.002(3) -0.003(3) 0.001(4)
C20 0.056(5) 0.045(5) 0.108(7) -0.003(5) -0.015(6) -0.007(5)
C16 0.033(4) 0.045(4) 0.068(5) -0.008(4) 0.010(4) -0.003(4)
C19 0.045(4) 0.058(5) 0.066(5) 0.015(4) -0.001(4) -0.004(4)
C4 0.046(4) 0.055(4) 0.037(4) -0.008(4) 0.005(4) -0.010(3)
C23 0.039(4) 0.051(5) 0.082(6) 0.000(4) -0.010(4) -0.009(5)
C17 0.032(4) 0.061(5) 0.133(8) 0.004(4) 0.005(5) 0.027(6)
C11 0.052(5) 0.049(4) 0.055(5) 0.001(4) 0.014(4) -0.005(4)
C22 0.053(5) 0.087(7) 0.067(5) 0.011(5) 0.000(5) 0.010(5)
C9 0.079(7) 0.071(6) 0.055(5) 0.014(5) -0.001(5) 0.003(5)
C10 0.075(6) 0.062(6) 0.053(5) 0.001(5) 0.013(5) 0.007(4)
C24 0.033(4) 0.071(6) 0.067(5) -0.014(4) -0.006(4) 0.000(5)
C13 0.052(5) 0.062(5) 0.074(5) -0.019(4) 0.022(5) -0.003(5)
C14 0.091(7) 0.051(5) 0.071(5) -0.013(5) 0.019(6) 0.004(5)

loop_
_atom_type_symbol
_atom_type_description
_atom_type_scat_dispersion_real
_atom_type_scat_dispersion_imag
_atom_type_scat_source
C C 0.0033 0.0016 'International Tables Vol C Tables 4.2.6.8 and 6.1.1.4'
H H 0.0000 0.0000 'International Tables Vol C Tables 4.2.6.8 and 6.1.1.4'
N N 0.0061 0.0033 'International Tables Vol C Tables 4.2.6.8 and 6.1.1.4'
O O 0.0106 0.0060 'International Tables Vol C Tables 4.2.6.8 and 6.1.1.4'
S S 0.1246 0.1234 'International Tables Vol C Tables 4.2.6.8 and 6.1.1.4'

loop_
_geom_angle_atom_site_label_1
_geom_angle_atom_site_label_2
_geom_angle_atom_site_label_3
_geom_angle
_geom_angle_publ_flag
C4 C25 H25A 109.5 ?
C4 C25 H25B 109.5 ?
H25A C25 H25B 109.5 ?
C4 C25 H25C 109.5 ?
H25A C25 H25C 109.5 ?
H25B C25 H25C 109.5 ?
C14 S1 C6 96.9(3) ?
C13 S2 C6 99.6(3) ?
C3 N2 C15 118.7(6) ?
C3 N2 C1 122.5(6) yes
C15 N2 C1 118.2(5) ?
O1 C3 N2 121.0(7) yes
O1 C3 C4 119.6(6) ?
N2 C3 C4 119.4(6) ?
N2 C1 C12 109.9(5) ?
N2 C1 C11B 110.9(5) ?
C12 C1 C11B 108.2(5) ?
N2 C1 H1 109.3 ?
C12 C1 H1 109.3 ?
C11B C1 H1 109.3 ?
C7A N7 C6A 109.2(5) ?
C7A N7 C24 123.2(6) ?
C6A N7 C24 127.6(6) ?
C11B C6A N7 107.9(5) yes
C11B C6A C6 124.6(6) yes
N7 C6A C6 127.2(5) yes
C11B C11A C11 136.0(7) yes
C11B C11A C7A 106.5(6) yes
C11 C11A C7A 117.5(6) ?
C16 O2 C17 111.9(6) yes
N7 C7A C8 129.7(6) yes
N7 C7A C11A 107.4(6) yes
C8 C7A C11A 122.8(7) yes
C4 C5 C12 107.8(5) ?
C4 C5 C6 117.0(5) ?
C12 C5 C6 109.8(5) ?
C4 C5 H5 107.3 ?
C12 C5 H5 107.3 ?
C6 C5 H5 107.3 ?
C6A C11B C11A 109.0(6) yes
C6A C11B C1 121.8(6) yes
C11A C11B C1 129.1(6) ?
C6A C6 C5 110.6(5) yes
C6A C6 S1 106.6(4) ?
C5 C6 S1 110.9(4) ?
C6A C6 S2 115.0(4) ?
C5 C6 S2 107.8(4) ?
S1 C6 S2 106.0(3) ?
C20 C21 C22 120.1(9) ?
C20 C21 H21 120.0 ?
C22 C21 H21 120.0 ?
C19 C18 C23 117.9(7) ?
C19 C18 C17 121.3(7) ?
C23 C18 C17 120.6(8) ?
C9 C8 C7A 117.4(7) ?
C9 C8 H8 121.3 ?
C7A C8 H8 121.3 ?
C1 C12 C5 108.1(5) ?
C1 C12 H12A 110.1 ?
C5 C12 H12A 110.1 ?
C1 C12 H12B 110.1 ?
C5 C12 H12B 110.1 ?
H12A C12 H12B 108.4 ?
N2 C15 C16 112.7(6) ?
N2 C15 H15A 109.1 ?
C16 C15 H15A 109.1 ?
N2 C15 H15B 109.1 ?
C16 C15 H15B 109.1 ?
H15A C15 H15B 107.8 ?
C21 C20 C19 120.9(9) ?
C21 C20 H20 119.6 ?
C19 C20 H20 119.6 ?
O2 C16 C15 107.0(5) ?
O2 C16 H16A 110.3 ?
C15 C16 H16A 110.3 ?
O2 C16 H16B 110.3 ?
C15 C16 H16B 110.3 ?
H16A C16 H16B 108.6 ?
C18 C19 C20 120.6(8) ?
C18 C19 H19 119.7 ?
C20 C19 H19 119.7 ?
C25 C4 C3 107.7(6) ?
C25 C4 C5 110.5(7) ?
C3 C4 C5 118.4(5) ?
C25 C4 H4 106.5 ?
C3 C4 H4 106.5 ?
C5 C4 H4 106.5 ?
C22 C23 C18 120.2(8) ?
C22 C23 H23 119.9 ?
C18 C23 H23 119.9 ?
O2 C17 C18 112.5(6) ?
O2 C17 H17A 109.1 ?
C18 C17 H17A 109.1 ?
O2 C17 H17B 109.1 ?
C18 C17 H17B 109.1 ?
H17A C17 H17B 107.8 ?
C10 C11 C11A 120.0(7) ?
C10 C11 H11 120.0 ?
C11A C11 H11 120.0 ?
C21 C22 C23 120.3(8) ?
C21 C22 H22 119.9 ?
C23 C22 H22 119.9 ?
C8 C9 C10 122.6(8) ?
C8 C9 H9 118.7 ?
C10 C9 H9 118.7 ?
C11 C10 C9 119.6(8) ?
C11 C10 H10 120.2 ?
C9 C10 H10 120.2 ?
N7 C24 H24A 109.5 ?
N7 C24 H24B 109.5 ?
H24A C24 H24B 109.5 ?
N7 C24 H24C 109.5 ?
H24A C24 H24C 109.5 ?
H24B C24 H24C 109.5 ?
C14 C13 S2 107.0(5) ?
C14 C13 H13A 110.3 ?
S2 C13 H13A 110.3 ?
C14 C13 H13B 110.3 ?
S2 C13 H13B 110.3 ?
H13A C13 H13B 108.6 ?
C13 C14 S1 106.9(5) ?
C13 C14 H14A 110.3 ?
S1 C14 H14A 110.3 ?
C13 C14 H14B 110.3 ?
S1 C14 H14B 110.3 ?
H14A C14 H14B 108.6 ?

loop_
_geom_bond_atom_site_label_1
_geom_bond_atom_site_label_2
_geom_bond_distance
_geom_bond_publ_flag
C25 C4 1.508(7) ?
C25 H25A 0.9600 ?
C25 H25B 0.9600 ?
C25 H25C 0.9600 ?
S1 C14 1.811(8) ?
S1 C6 1.843(7) yes
S2 C13 1.793(8) ?
S2 C6 1.867(6) yes
N2 C3 1.339(8) yes
N2 C15 1.467(8) ?
N2 C1 1.467(8) ?
O1 C3 1.226(8) ?
C3 C4 1.511(7) ?
C1 C12 1.511(6) ?
C1 C11B 1.526(8) ?
C1 H1 0.9800 ?
N7 C7A 1.370(8) yes
N7 C6A 1.392(8) yes
N7 C24 1.465(8) ?
C6A C11B 1.366(8) ?
C6A C6 1.487(8) yes
C11A C11B 1.401(8) yes
C11A C11 1.412(7) yes
C11A C7A 1.421(7) yes
O2 C16 1.419(8) ?
O2 C17 1.452(6) ?
C7A C8 1.390(6) yes
C5 C4 1.528(6) ?
C5 C12 1.544(8) ?
C5 C6 1.561(7) yes
C5 H5 0.9800 ?
C21 C20 1.322(8) ?
C21 C22 1.361(8) ?
C21 H21 0.9300 ?
C18 C19 1.371(7) ?
C18 C23 1.377(8) ?
C18 C17 1.487(8) ?
C8 C9 1.359(8) yes
C8 H8 0.9300 ?
C12 H12A 0.9700 ?
C12 H12B 0.9700 ?
C15 C16 1.509(7) ?
C15 H15A 0.9700 ?
C15 H15B 0.9700 ?
C20 C19 1.376(8) ?
C20 H20 0.9300 ?
C16 H16A 0.9700 ?
C16 H16B 0.9700 ?
C19 H19 0.9300 ?
C4 H4 0.9800 ?
C23 C22 1.375(8) ?
C23 H23 0.9300 ?
C17 H17A 0.9700 ?
C17 H17B 0.9700 ?
C11 C10 1.380(8) yes
C11 H11 0.9300 ?
C22 H22 0.9300 ?
C9 C10 1.413(7) yes
C9 H9 0.9300 ?
C10 H10 0.9300 ?
C24 H24A 0.9600 ?
C24 H24B 0.9600 ?
C24 H24C 0.9600 ?
C13 C14 1.512(8) ?
C13 H13A 0.9700 ?
C13 H13B 0.9700 ?
C14 H14A 0.9700 ?
C14 H14B 0.9700 ?

loop_
_geom_torsion_atom_site_label_1
_geom_torsion_atom_site_label_2
_geom_torsion_atom_site_label_3
_geom_torsion_atom_site_label_4
_geom_torsion
_geom_torsion_publ_flag
C15 N2 C3 O1 -4.8(10) ?
C1 N2 C3 O1 -176.2(6) ?
C15 N2 C3 C4 174.5(6) ?
C1 N2 C3 C4 3.1(9) ?
C3 N2 C1 C12 -34.4(8) ?
C15 N2 C1 C12 154.3(5) ?
C3 N2 C1 C11B 85.3(7) ?
C15 N2 C1 C11B -86.1(6) ?
C7A N7 C6A C11B -0.7(7) ?
C24 N7 C6A C11B -177.3(6) ?
C7A N7 C6A C6 -174.7(6) ?
C24 N7 C6A C6 8.6(10) ?
C6A N7 C7A C8 179.0(7) ?
C24 N7 C7A C8 -4.1(11) ?
C6A N7 C7A C11A 1.2(7) ?
C24 N7 C7A C11A 178.1(6) ?
C11B C11A C7A N7 -1.3(7) ?
C11 C11A C7A N7 179.2(6) ?
C11B C11A C7A C8 -179.3(6) ?
C11 C11A C7A C8 1.2(10) ?
N7 C6A C11B C11A -0.2(7) ?
C6 C6A C11B C11A 174.0(5) ?
N7 C6A C11B C1 180.0(5) ?
C6 C6A C11B C1 -5.8(9) ?
C11 C11A C11B C6A -179.8(7) ?
C7A C11A C11B C6A 0.9(7) ?
C11 C11A C11B C1 0.1(13) ?
C7A C11A C11B C1 -179.3(6) ?
N2 C1 C11B C6A -91.9(7) ?
C12 C1 C11B C6A 28.7(8) ?
N2 C1 C11B C11A 88.2(8) ?
C12 C1 C11B C11A -151.2(6) ?
C11B C6A C6 C5 12.9(8) ?
N7 C6A C6 C5 -174.0(6) ?
C11B C6A C6 S1 -107.7(6) ?
N7 C6A C6 S1 65.4(7) ?
C11B C6A C6 S2 135.2(6) ?
N7 C6A C6 S2 -51.7(7) ?
C4 C5 C6 C6A 80.3(7) ?
C12 C5 C6 C6A -42.9(7) ?
C4 C5 C6 S1 -161.7(5) ?
C12 C5 C6 S1 75.1(6) ?
C4 C5 C6 S2 -46.2(7) ?
C12 C5 C6 S2 -169.4(4) ?
C14 S1 C6 C6A -144.9(5) ?
C14 S1 C6 C5 94.7(5) ?
C14 S1 C6 S2 -22.0(4) yes
C13 S2 C6 C6A 115.0(5) ?
C13 S2 C6 C5 -121.1(5) ?
C13 S2 C6 S1 -2.4(4) yes
N7 C7A C8 C9 -179.3(7) ?
C11A C7A C8 C9 -1.7(11) ?
N2 C1 C12 C5 63.0(6) ?
C11B C1 C12 C5 -58.3(6) ?
C4 C5 C12 C1 -60.1(6) ?
C6 C5 C12 C1 68.3(7) ?
C3 N2 C15 C16 90.8(7) ?
C1 N2 C15 C16 -97.5(7) ?
C22 C21 C20 C19 -1.8(14) ?
C17 O2 C16 C15 -171.6(6) ?
N2 C15 C16 O2 65.5(7) ?
C23 C18 C19 C20 -0.8(10) ?
C17 C18 C19 C20 173.9(7) ?
C21 C20 C19 C18 1.7(12) ?
O1 C3 C4 C25 -56.0(9) ?
N2 C3 C4 C25 124.7(7) ?
O1 C3 C4 C5 177.7(7) ?
N2 C3 C4 C5 -1.6(10) ?
C12 C5 C4 C25 -94.7(7) ?
C6 C5 C4 C25 141.2(7) ?
C12 C5 C4 C3 30.2(8) ?
C6 C5 C4 C3 -93.9(8) ?
C19 C18 C23 C22 0.1(11) ?
C17 C18 C23 C22 -174.6(7) ?
C16 O2 C17 C18 -73.7(9) ?
C19 C18 C17 O2 119.3(8) ?
C23 C18 C17 O2 -66.2(9) ?
C11B C11A C11 C10 -179.4(7) ?
C7A C11A C11 C10 0.0(10) ?
C20 C21 C22 C23 1.1(14) ?
C18 C23 C22 C21 -0.2(12) ?
C7A C8 C9 C10 1.1(12) ?
C11A C11 C10 C9 -0.6(11) ?
C8 C9 C10 C11 0.0(12) ?
C6 S2 C13 C14 32.3(6) yes
S2 C13 C14 S1 -51.0(7) yes
C6 S1 C14 C13 45.3(6) yes

loop_
_cod_related_entry_id
_cod_related_entry_database
_cod_related_entry_code
1 ChemSpider 21174520
